data_4330350
loop_
_publ_author_name
'Sergio S. Rozenel'
'John Arnold'

_publ_section_title
;
 Bimetallic Ruthenium PNP Pincer Complex As a Platform to Model Proposed
 Intermediates in Dinitrogen Reduction to Ammonia
;
_journal_name_full 'Inorganic Chemistry'
_journal_page_first 9730
_journal_page_last 9739
_journal_paper_doi 10.1021/ic3010322
_journal_volume 51
_journal_year 2012
_chemical_absolute_configuration rm
_chemical_formula_moiety 'C16 H44 N4 P2 Ru, C H2 Cl2, B F4, Cl'
_chemical_formula_sum 'C17 H46 B Cl3 F4 N4 P2 Ru'
_chemical_formula_weight 662.75
_chemical_name_common '[(HPNPRu(NH3)(H2NNH2)]Cl(BF4) (5)'
_chemical_name_systematic
;
 ?
;
_space_group_IT_number 19
_symmetry_cell_setting orthorhombic
_symmetry_space_group_name_Hall 'P 2ac 2ab'
_symmetry_space_group_name_H-M 'P 21 21 21'
_atom_sites_solution_hydrogens geom
_atom_sites_solution_primary direct
_atom_sites_solution_secondary difmap
_audit_creation_method SHELXL-97
_cell_angle_alpha 90.00
_cell_angle_beta 90.00
_cell_angle_gamma 90.00
_cell_formula_units_Z 4
_cell_length_a 9.2003(2)
_cell_length_b 15.0373(4)
_cell_length_c 20.8396(5)
_cell_measurement_reflns_used 9859
_cell_measurement_temperature 100(2)
_cell_measurement_theta_max 25.41
_cell_measurement_theta_min 2.42
_cell_volume 2883.11(12)
_computing_cell_refinement 'Bruker SAINT'
_computing_data_collection 'Bruker APEX2'
_computing_data_reduction 'Bruker SAINT'
_computing_molecular_graphics ORTEP-32
_computing_publication_material WinGX
_computing_structure_refinement 'SHELXL-97 (Sheldrick, 2008)'
_computing_structure_solution SIR-97
_diffrn_ambient_temperature 100(2)
_diffrn_detector_area_resol_mean 8.366
_diffrn_measured_fraction_theta_full 1.000
_diffrn_measured_fraction_theta_max 1.000
_diffrn_measurement_device_type 'Bruker APEX-II CCD'
_diffrn_measurement_method 'phi and omega scans'
_diffrn_radiation_monochromator 'QUAZAR multilayer mirrors'
_diffrn_radiation_source 'microfocus sealed tube'
_diffrn_radiation_type MoK\a
_diffrn_radiation_wavelength 0.71073
_diffrn_reflns_av_R_equivalents 0.0300
_diffrn_reflns_av_sigmaI/netI 0.0173
_diffrn_reflns_limit_h_max 11
_diffrn_reflns_limit_h_min -9
_diffrn_reflns_limit_k_max 18
_diffrn_reflns_limit_k_min -18
_diffrn_reflns_limit_l_max 25
_diffrn_reflns_limit_l_min -25
_diffrn_reflns_number 47092
_diffrn_reflns_theta_full 25.41
_diffrn_reflns_theta_max 25.41
_diffrn_reflns_theta_min 1.67
_exptl_absorpt_coefficient_mu 0.972
_exptl_absorpt_correction_T_max 0.916
_exptl_absorpt_correction_T_min 0.890
_exptl_absorpt_correction_type multi-scan
_exptl_absorpt_process_details SADABS
_exptl_crystal_colour colourless
_exptl_crystal_density_diffrn 1.527
_exptl_crystal_description rod
_exptl_crystal_F_000 1368
_exptl_crystal_size_max 0.39
_exptl_crystal_size_mid 0.10
_exptl_crystal_size_min 0.09
_refine_diff_density_max 0.635
_refine_diff_density_min -0.304
_refine_diff_density_rms 0.051
_refine_ls_abs_structure_details 'Flack H D (1983), Acta Cryst. A39, 876-881'
_refine_ls_abs_structure_Flack 0.57(2)
_refine_ls_extinction_method none
_refine_ls_goodness_of_fit_ref 1.204
_refine_ls_hydrogen_treatment constr
_refine_ls_matrix_type full
_refine_ls_number_parameters 374
_refine_ls_number_reflns 5320
_refine_ls_number_restraints 0
_refine_ls_restrained_S_all 1.204
_refine_ls_R_factor_all 0.0200
_refine_ls_R_factor_gt 0.0199
_refine_ls_shift/su_max 0.001
_refine_ls_shift/su_mean 0.000
_refine_ls_structure_factor_coef Fsqd
_refine_ls_weighting_details 'calc w=1/[\s^2^(Fo^2^)+(0.0095P)^2^+2.2423P] where P=(Fo^2^+2Fc^2^)/3'
_refine_ls_weighting_scheme calc
_refine_ls_wR_factor_gt 0.0466
_refine_ls_wR_factor_ref 0.0466
_reflns_number_gt 3014
_reflns_number_total 5317
_reflns_threshold_expression >2sigma(I)
_cod_data_source_file ic3010322_si_001_05.cif
_cod_data_source_block srd590
_cod_database_code 4330350

loop_
_symmetry_equiv_pos_as_xyz
'x, y, z'
'-x+1/2, -y, z+1/2'
'x+1/2, -y+1/2, -z'
'-x, y+1/2, -z+1/2'

loop_
_atom_site_label
_atom_site_type_symbol
_atom_site_fract_x
_atom_site_fract_y
_atom_site_fract_z
_atom_site_U_iso_or_equiv
_atom_site_adp_type
_atom_site_occupancy
_atom_site_symmetry_multiplicity
_atom_site_calc_flag
_atom_site_refinement_flags
_atom_site_disorder_assembly
_atom_site_disorder_group
Ru1 Ru 0.88455(2) 0.422187(12) 0.410153(8) 0.01499(5) Uani 1 1 d . C .
P1 P 0.87531(8) 0.56908(4) 0.38989(3) 0.01850(13) Uani 1 1 d . C .
P2 P 0.78800(8) 0.37167(4) 0.31602(3) 0.01775(13) Uani 1 1 d . . .
N1 N 1.0845(2) 0.42573(16) 0.35616(9) 0.0230(5) Uani 1 1 d . . .
H1 H 1.1537 0.4042 0.3832 0.028 Uiso 1 1 calc R C .
C11 C 0.6450(3) 0.42309(19) 0.26591(10) 0.0231(5) Uani 1 1 d . C .
H11 H 0.6690 0.4865 0.2639 0.028 Uiso 1 1 calc R . .
C3 C 0.7201(3) 0.63104(18) 0.35462(13) 0.0281(6) Uani 1 1 d . . .
H3 H 0.6996 0.6021 0.3135 0.034 Uiso 1 1 calc R . .
C6 C 0.9373(3) 0.64306(17) 0.45689(12) 0.0258(6) Uani 1 1 d . . .
H6 H 0.9194 0.7046 0.4436 0.031 Uiso 1 1 calc R . .
C10 C 0.9452(3) 0.37516(19) 0.26132(11) 0.0230(6) Uani 1 1 d . C .
H10A H 0.9372 0.3282 0.2296 0.028 Uiso 1 1 calc R . .
H10B H 0.9481 0.4318 0.2391 0.028 Uiso 1 1 calc R . .
C12 C 0.6367(3) 0.39162(18) 0.19610(11) 0.0277(6) Uani 1 1 d . . .
H12A H 0.5973 0.3325 0.1947 0.042 Uiso 1 1 calc R C .
H12B H 0.7324 0.3915 0.1777 0.042 Uiso 1 1 calc R . .
H12C H 0.5752 0.4310 0.1721 0.042 Uiso 1 1 calc R . .
C5 C 0.7502(4) 0.7281(2) 0.33879(15) 0.0393(8) Uani 1 1 d . . .
H5A H 0.6729 0.7511 0.3127 0.059 Uiso 1 1 calc R . .
H5B H 0.8404 0.7326 0.3158 0.059 Uiso 1 1 calc R . .
H5C H 0.7564 0.7617 0.3778 0.059 Uiso 1 1 calc R . .
C1 C 1.1369(3) 0.51678(19) 0.33696(13) 0.0311(6) Uani 1 1 d . C .
H1A H 1.1911 0.5119 0.2972 0.037 Uiso 1 1 calc R . .
H1B H 1.2029 0.5387 0.3696 0.037 Uiso 1 1 calc R . .
C13 C 0.4945(3) 0.4180(3) 0.29677(13) 0.0458(9) Uani 1 1 d . . .
H13A H 0.4293 0.4574 0.2746 0.069 Uiso 1 1 calc R C .
H13B H 0.5011 0.4354 0.3410 0.069 Uiso 1 1 calc R . .
H13C H 0.4586 0.3582 0.2940 0.069 Uiso 1 1 calc R . .
C7 C 0.8501(4) 0.6268(2) 0.51796(13) 0.0413(8) Uani 1 1 d . . .
H7A H 0.8706 0.5682 0.5339 0.062 Uiso 1 1 calc R . .
H7B H 0.7482 0.6318 0.5087 0.062 Uiso 1 1 calc R . .
H7C H 0.8766 0.6701 0.5497 0.062 Uiso 1 1 calc R . .
C9 C 1.0823(3) 0.36286(19) 0.30057(11) 0.0256(6) Uani 1 1 d . C .
H9A H 1.0871 0.3022 0.3162 0.031 Uiso 1 1 calc R . .
H9B H 1.1666 0.3734 0.2737 0.031 Uiso 1 1 calc R . .
C2 C 1.0150(3) 0.5840(2) 0.32788(12) 0.0279(6) Uani 1 1 d . . .
H2A H 0.9718 0.5763 0.2858 0.033 Uiso 1 1 calc R C .
H2B H 1.0541 0.6438 0.3304 0.033 Uiso 1 1 calc R . .
C8 C 1.0998(4) 0.6343(2) 0.47122(15) 0.0443(8) Uani 1 1 d . . .
H8A H 1.1239 0.6701 0.5079 0.066 Uiso 1 1 calc R . .
H8B H 1.1547 0.6542 0.4348 0.066 Uiso 1 1 calc R . .
H8C H 1.1226 0.5733 0.4800 0.066 Uiso 1 1 calc R . .
C4 C 0.5799(4) 0.6237(3) 0.3936(2) 0.0590(11) Uani 1 1 d . . .
H4A H 0.5634 0.5626 0.4049 0.089 Uiso 1 1 calc R . .
H4B H 0.4998 0.6452 0.3685 0.089 Uiso 1 1 calc R . .
H4C H 0.5886 0.6586 0.4320 0.089 Uiso 1 1 calc R . .
N3 N 1.0034(2) 0.39352(13) 0.49576(9) 0.0210(5) Uani 1 1 d . . .
H3A H 1.0972 0.4105 0.4964 0.025 Uiso 1 1 calc R C .
H3B H 0.9568 0.4029 0.5331 0.025 Uiso 1 1 calc R . .
N4 N 0.9715(3) 0.31171(15) 0.46310(10) 0.0258(5) Uani 1 1 d . C .
H4D H 0.9067 0.2753 0.4820 0.031 Uiso 1 1 calc R . .
H4E H 1.0472 0.2829 0.4453 0.031 Uiso 1 1 calc R . .
N5 N 0.6936(2) 0.41439(15) 0.47010(9) 0.0248(5) Uani 1 1 d . . .
H5D H 0.7044 0.3706 0.4985 0.037 Uiso 1 1 calc R C .
H5E H 0.6160 0.4036 0.4458 0.037 Uiso 1 1 calc R . .
H5F H 0.6816 0.4657 0.4908 0.037 Uiso 1 1 calc R . .
Cl1 Cl 1.33320(7) 0.36431(5) 0.46267(3) 0.02947(15) Uani 1 1 d . . .
F1 F 0.8453(4) 0.4177(2) 0.61226(15) 0.0374(7) Uani 0.901(4) 1 d P A 1
F2 F 0.6597(2) 0.42634(17) 0.68543(12) 0.0354(5) Uani 0.901(4) 1 d P A 1
F3 F 0.8071(2) 0.30902(15) 0.68583(13) 0.0429(6) Uani 0.901(4) 1 d P A 1
B1 B 0.7380(4) 0.3698(2) 0.64681(16) 0.0258(8) Uani 0.901(4) 1 d P A 1
F4 F 0.6470(3) 0.32560(12) 0.60387(9) 0.0478(7) Uani 0.901(4) 1 d P A 1
F13 F 0.9111(17) 0.3825(11) 0.7166(7) 0.030(5) Uani 0.099(4) 1 d P A 2
F14 F 0.767(2) 0.2978(12) 0.6478(9) 0.036(5) Uani 0.099(4) 1 d P A 2
B2 B 0.816(4) 0.379(2) 0.6691(15) 0.019(6) Uiso 0.099(4) 1 d P A 2
F12 F 0.806(3) 0.4304(18) 0.6083(14) 0.021(7) Uiso 0.099(4) 1 d P A 2
F11 F 0.648(3) 0.4430(17) 0.6625(12) 0.044(8) Uiso 0.099(4) 1 d P A 2
Cl2 Cl 0.7288(15) -0.0291(7) 0.3669(6) 0.052(3) Uani 0.51(2) 1 d P B 3
C100 C 0.8905(12) -0.0103(7) 0.4046(5) 0.0327(19) Uani 0.51(2) 1 d P B 3
H10C H 0.9579 0.0159 0.3741 0.039 Uiso 0.51(2) 1 calc PR B 3
H10D H 0.8754 0.0325 0.4388 0.039 Uiso 0.51(2) 1 calc PR B 3
Cl3 Cl 0.9664(8) -0.1035(4) 0.4359(4) 0.0733(16) Uani 0.51(2) 1 d P B 3
Cl13 Cl 0.9880(6) -0.0835(6) 0.4235(3) 0.0437(15) Uani 0.49(2) 1 d P B 4
Cl12 Cl 0.7132(14) -0.0285(7) 0.3608(6) 0.0342(11) Uani 0.49(2) 1 d P B 4
C101 C 0.8852(14) 0.0103(7) 0.3938(5) 0.023(2) Uiso 0.49(2) 1 d P B 4
H10E H 0.9404 0.0408 0.3608 0.028 Uiso 0.49(2) 1 calc PR B 4
H10F H 0.8671 0.0519 0.4285 0.028 Uiso 0.49(2) 1 calc PR B 4
C14 C 0.7486(14) 0.2499(8) 0.3241(6) 0.018(2) Uani 0.603(7) 1 d P C 5
H14 H 0.8405 0.2209 0.3354 0.022 Uiso 0.603(7) 1 calc PR C 5
C15 C 0.6400(19) 0.2289(9) 0.3791(4) 0.026(4) Uani 0.603(7) 1 d P C 5
H15A H 0.6712 0.2581 0.4177 0.039 Uiso 0.603(7) 1 calc PR C 5
H15B H 0.6368 0.1658 0.3861 0.039 Uiso 0.603(7) 1 calc PR C 5
H15C H 0.5450 0.2498 0.3675 0.039 Uiso 0.603(7) 1 calc PR C 5
C16 C 0.6885(6) 0.2007(3) 0.2643(2) 0.0301(13) Uani 0.603(7) 1 d P C 5
H16A H 0.7461 0.2159 0.2274 0.045 Uiso 0.603(7) 1 calc PR C 5
H16B H 0.5895 0.2182 0.2570 0.045 Uiso 0.603(7) 1 calc PR C 5
H16C H 0.6929 0.1377 0.2713 0.045 Uiso 0.603(7) 1 calc PR C 5
C16A C 0.8630(9) 0.1910(4) 0.3193(3) 0.030(2) Uani 0.397(7) 1 d P C 6
H16D H 0.9204 0.1965 0.2810 0.045 Uiso 0.397(7) 1 calc PR C 6
H16E H 0.8281 0.1311 0.3231 0.045 Uiso 0.397(7) 1 calc PR C 6
H16F H 0.9216 0.2054 0.3559 0.045 Uiso 0.397(7) 1 calc PR C 6
C15A C 0.653(3) 0.2323(13) 0.3771(10) 0.046(8) Uani 0.397(7) 1 d P C 6
H15D H 0.5659 0.2675 0.3807 0.069 Uiso 0.397(7) 1 calc PR C 6
H15E H 0.7147 0.2440 0.4132 0.069 Uiso 0.397(7) 1 calc PR C 6
H15F H 0.6272 0.1704 0.3765 0.069 Uiso 0.397(7) 1 calc PR C 6
C14A C 0.731(3) 0.2560(16) 0.3156(11) 0.028(6) Uiso 0.397(7) 1 d P C 6
H14A H 0.6709 0.2431 0.2781 0.034 Uiso 0.397(7) 1 calc PR C 6

loop_
_atom_site_aniso_label
_atom_site_aniso_U_11
_atom_site_aniso_U_22
_atom_site_aniso_U_33
_atom_site_aniso_U_23
_atom_site_aniso_U_13
_atom_site_aniso_U_12
Ru1 0.01276(10) 0.01983(8) 0.01237(8) 0.00312(7) 0.00084(8) 0.00211(8)
P1 0.0195(3) 0.0200(3) 0.0160(2) 0.0027(2) -0.0010(2) -0.0009(3)
P2 0.0155(4) 0.0231(3) 0.0146(3) 0.0014(2) 0.0004(2) 0.0025(3)
N1 0.0140(12) 0.0389(12) 0.0162(9) 0.0055(10) 0.0009(8) 0.0052(10)
C11 0.0223(15) 0.0279(12) 0.0192(11) -0.0023(11) -0.0034(10) 0.0034(13)
C3 0.0320(18) 0.0246(14) 0.0275(13) 0.0022(11) -0.0107(12) 0.0082(13)
C6 0.0322(17) 0.0238(13) 0.0213(12) 0.0014(10) -0.0026(11) -0.0041(11)
C10 0.0207(15) 0.0315(14) 0.0167(11) 0.0013(10) 0.0030(10) 0.0043(12)
C12 0.0227(16) 0.0394(15) 0.0211(12) 0.0007(10) -0.0060(12) -0.0052(12)
C5 0.051(2) 0.0278(15) 0.0395(16) 0.0088(13) -0.0049(15) 0.0088(14)
C1 0.0195(16) 0.0445(16) 0.0291(13) -0.0027(11) 0.0107(12) -0.0059(13)
C13 0.0243(17) 0.086(3) 0.0271(14) 0.0053(18) -0.0021(12) 0.0238(19)
C7 0.049(2) 0.0482(18) 0.0263(14) -0.0144(13) 0.0056(14) -0.0090(16)
C9 0.0186(16) 0.0380(15) 0.0203(11) 0.0010(11) 0.0061(10) 0.0072(11)
C2 0.0298(16) 0.0300(14) 0.0238(12) 0.0051(12) 0.0071(11) -0.0061(13)
C8 0.038(2) 0.0538(19) 0.0406(16) -0.0122(14) -0.0106(15) -0.0152(17)
C4 0.026(2) 0.053(2) 0.098(3) 0.033(2) -0.0051(19) 0.0132(16)
N3 0.0160(12) 0.0303(11) 0.0167(10) 0.0020(8) 0.0018(9) 0.0029(9)
N4 0.0275(14) 0.0273(12) 0.0225(10) 0.0042(9) 0.0009(10) 0.0060(10)
N5 0.0243(13) 0.0285(11) 0.0215(10) 0.0018(9) 0.0031(9) -0.0040(11)
Cl1 0.0164(4) 0.0490(4) 0.0230(3) -0.0011(3) -0.0015(2) 0.0079(3)
F1 0.040(2) 0.0407(14) 0.0319(12) 0.0050(10) 0.0173(13) 0.0111(14)
F2 0.0356(13) 0.0392(12) 0.0315(12) -0.0091(12) 0.0107(10) 0.0026(10)
F3 0.0379(14) 0.0506(14) 0.0403(14) 0.0176(11) -0.0055(11) 0.0040(10)
B1 0.028(2) 0.028(2) 0.0205(16) -0.0014(14) 0.0017(16) 0.0029(16)
F4 0.0773(18) 0.0318(10) 0.0343(10) -0.0029(8) -0.0221(11) -0.0083(10)
F13 0.012(9) 0.051(10) 0.026(8) 0.000(7) -0.001(6) 0.014(7)
F14 0.062(14) 0.030(11) 0.016(9) 0.004(7) 0.011(9) 0.011(9)
Cl2 0.050(5) 0.0346(19) 0.071(4) 0.0055(17) -0.0411(19) -0.0061(18)
C100 0.037(4) 0.027(4) 0.035(4) 0.005(3) -0.014(4) -0.006(4)
Cl3 0.046(2) 0.065(2) 0.108(3) 0.038(3) -0.0395(19) -0.0141(17)
Cl13 0.0311(16) 0.058(2) 0.0424(19) -0.0078(16) -0.0131(12) 0.0074(16)
Cl12 0.0207(18) 0.0374(19) 0.0446(19) -0.0019(15) -0.021(3) -0.0027(12)
C14 0.022(5) 0.017(4) 0.015(4) 0.004(3) -0.001(3) 0.002(3)
C15 0.020(6) 0.043(8) 0.014(4) 0.001(3) 0.009(4) -0.008(5)
C16 0.039(3) 0.025(2) 0.027(2) -0.0002(18) 0.009(2) 0.005(2)
C16A 0.034(5) 0.022(3) 0.033(4) 0.000(3) 0.011(3) 0.002(3)
C15A 0.048(15) 0.011(8) 0.079(15) -0.010(7) 0.019(9) -0.013(7)

loop_
_atom_type_symbol
_atom_type_description
_atom_type_scat_dispersion_real
_atom_type_scat_dispersion_imag
_atom_type_scat_source
C C 0.0033 0.0016 'International Tables Vol C Tables 4.2.6.8 and 6.1.1.4'
H H 0.0000 0.0000 'International Tables Vol C Tables 4.2.6.8 and 6.1.1.4'
B B 0.0013 0.0007 'International Tables Vol C Tables 4.2.6.8 and 6.1.1.4'
N N 0.0061 0.0033 'International Tables Vol C Tables 4.2.6.8 and 6.1.1.4'
F F 0.0171 0.0103 'International Tables Vol C Tables 4.2.6.8 and 6.1.1.4'
P P 0.1023 0.0942 'International Tables Vol C Tables 4.2.6.8 and 6.1.1.4'
Cl Cl 0.1484 0.1585 'International Tables Vol C Tables 4.2.6.8 and 6.1.1.4'
Ru Ru -1.2594 0.8363 'International Tables Vol C Tables 4.2.6.8 and 6.1.1.4'

loop_
_geom_angle_atom_site_label_1
_geom_angle_atom_site_label_2
_geom_angle_atom_site_label_3
_geom_angle
N3 Ru1 N4 39.17(8)
N3 Ru1 N1 90.23(8)
N4 Ru1 N1 88.25(9)
N3 Ru1 N5 85.56(9)
N4 Ru1 N5 87.93(9)
N1 Ru1 N5 175.69(8)
N3 Ru1 P1 111.96(6)
N4 Ru1 P1 150.37(7)
N1 Ru1 P1 84.84(7)
N5 Ru1 P1 97.53(6)
N3 Ru1 P2 148.14(6)
N4 Ru1 P2 109.19(6)
N1 Ru1 P2 83.79(6)
N5 Ru1 P2 99.35(6)
P1 Ru1 P2 98.67(2)
C2 P1 C3 101.45(13)
C2 P1 C6 103.84(13)
C3 P1 C6 103.35(13)
C2 P1 Ru1 103.02(10)
C3 P1 Ru1 126.57(10)
C6 P1 Ru1 115.56(8)
C14A P2 C10 104.5(8)
C14A P2 C11 101.2(7)
C10 P2 C11 101.38(11)
C14A P2 C14 7.7(10)
C10 P2 C14 103.6(4)
C11 P2 C14 108.8(4)
C14A P2 Ru1 115.7(7)
C10 P2 Ru1 102.52(9)
C11 P2 Ru1 128.52(8)
C14 P2 Ru1 108.8(4)
C9 N1 C1 111.91(19)
C9 N1 Ru1 112.15(16)
C1 N1 Ru1 115.75(16)
C9 N1 H1 105.3
C1 N1 H1 105.3
Ru1 N1 H1 105.3
C13 C11 C12 109.8(2)
C13 C11 P2 112.72(18)
C12 C11 P2 116.26(19)
C13 C11 H11 105.7
C12 C11 H11 105.7
P2 C11 H11 105.7
C5 C3 C4 109.8(3)
C5 C3 P1 115.3(2)
C4 C3 P1 113.7(2)
C5 C3 H3 105.7
C4 C3 H3 105.7
P1 C3 H3 105.7
C7 C6 C8 109.7(2)
C7 C6 P1 111.52(19)
C8 C6 P1 113.1(2)
C7 C6 H6 107.4
C8 C6 H6 107.4
P1 C6 H6 107.4
C9 C10 P2 108.44(16)
C9 C10 H10A 110.0
P2 C10 H10A 110.0
C9 C10 H10B 110.0
P2 C10 H10B 110.0
H10A C10 H10B 108.4
C11 C12 H12A 109.5
C11 C12 H12B 109.5
H12A C12 H12B 109.5
C11 C12 H12C 109.5
H12A C12 H12C 109.5
H12B C12 H12C 109.5
C3 C5 H5A 109.5
C3 C5 H5B 109.5
H5A C5 H5B 109.5
C3 C5 H5C 109.5
H5A C5 H5C 109.5
H5B C5 H5C 109.5
N1 C1 C2 113.6(2)
N1 C1 H1A 108.8
C2 C1 H1A 108.8
N1 C1 H1B 108.8
C2 C1 H1B 108.8
H1A C1 H1B 107.7
C11 C13 H13A 109.5
C11 C13 H13B 109.5
H13A C13 H13B 109.5
C11 C13 H13C 109.5
H13A C13 H13C 109.5
H13B C13 H13C 109.5
C6 C7 H7A 109.5
C6 C7 H7B 109.5
H7A C7 H7B 109.5
C6 C7 H7C 109.5
H7A C7 H7C 109.5
H7B C7 H7C 109.5
N1 C9 C10 110.6(2)
N1 C9 H9A 109.5
C10 C9 H9A 109.5
N1 C9 H9B 109.5
C10 C9 H9B 109.5
H9A C9 H9B 108.1
C1 C2 P1 110.34(18)
C1 C2 H2A 109.6
P1 C2 H2A 109.6
C1 C2 H2B 109.6
P1 C2 H2B 109.6
H2A C2 H2B 108.1
C6 C8 H8A 109.5
C6 C8 H8B 109.5
H8A C8 H8B 109.5
C6 C8 H8C 109.5
H8A C8 H8C 109.5
H8B C8 H8C 109.5
C3 C4 H4A 109.5
C3 C4 H4B 109.5
H4A C4 H4B 109.5
C3 C4 H4C 109.5
H4A C4 H4C 109.5
H4B C4 H4C 109.5
N4 N3 Ru1 70.87(12)
N4 N3 H3A 116.5
Ru1 N3 H3A 116.5
N4 N3 H3B 116.5
Ru1 N3 H3B 116.5
H3A N3 H3B 113.5
N3 N4 Ru1 69.96(12)
N3 N4 H4D 116.6
Ru1 N4 H4D 116.6
N3 N4 H4E 116.6
Ru1 N4 H4E 116.6
H4D N4 H4E 113.6
Ru1 N5 H5D 109.5
Ru1 N5 H5E 109.5
H5D N5 H5E 109.5
Ru1 N5 H5F 109.5
H5D N5 H5F 109.5
H5E N5 H5F 109.5
F2 B1 F3 107.8(3)
F2 B1 F4 110.8(3)
F3 B1 F4 109.9(3)
F2 B1 F1 110.3(3)
F3 B1 F1 108.4(3)
F4 B1 F1 109.5(3)
F13 B2 F14 119(3)
F13 B2 F12 132(3)
F14 B2 F12 99(3)
F13 B2 F11 127(2)
F14 B2 F11 99(3)
F12 B2 F11 67(2)
Cl3 C100 Cl2 113.5(7)
Cl3 C100 H10C 108.9
Cl2 C100 H10C 108.9
Cl3 C100 H10D 108.9
Cl2 C100 H10D 108.9
H10C C100 H10D 107.7
Cl13 C101 Cl12 109.5(6)
Cl13 C101 H10E 109.8
Cl12 C101 H10E 109.8
Cl13 C101 H10F 109.8
Cl12 C101 H10F 109.8
H10E C101 H10F 108.2
C16 C14 C15 105.5(9)
C16 C14 P2 117.5(8)
C15 C14 P2 112.9(9)
C16 C14 H14 106.8
C15 C14 H14 106.8
P2 C14 H14 106.8
C14 C15 H15A 109.5
C14 C15 H15B 109.5
H15A C15 H15B 109.5
C14 C15 H15C 109.5
H15A C15 H15C 109.5
H15B C15 H15C 109.5
C14 C16 H16A 109.5
C14 C16 H16B 109.5
H16A C16 H16B 109.5
C14 C16 H16C 109.5
H16A C16 H16C 109.5
H16B C16 H16C 109.5
C14A C16A H16D 109.5
C14A C16A H16E 109.5
H16D C16A H16E 109.5
C14A C16A H16F 109.5
H16D C16A H16F 109.5
H16E C16A H16F 109.5
C14A C15A H15D 109.5
C14A C15A H15E 109.5
H15D C15A H15E 109.5
C14A C15A H15F 109.5
H15D C15A H15F 109.5
H15E C15A H15F 109.5
C15A C14A C16A 100.5(15)
C15A C14A P2 111.0(17)
C16A C14A P2 112.2(14)
C15A C14A H14A 110.9
C16A C14A H14A 110.9
P2 C14A H14A 110.9

loop_
_geom_bond_atom_site_label_1
_geom_bond_atom_site_label_2
_geom_bond_distance
Ru1 N3 2.137(2)
Ru1 N4 2.149(2)
Ru1 N1 2.157(2)
Ru1 N5 2.159(2)
Ru1 P1 2.2505(6)
Ru1 P2 2.2835(6)
P1 C2 1.836(3)
P1 C3 1.857(3)
P1 C6 1.874(3)
P2 C14A 1.81(3)
P2 C10 1.842(3)
P2 C11 1.849(3)
P2 C14 1.875(12)
N1 C9 1.495(3)
N1 C1 1.506(4)
N1 H1 0.9100
C11 C13 1.528(4)
C11 C12 1.532(3)
C11 H11 0.9800
C3 C5 1.521(4)
C3 C4 1.528(5)
C3 H3 0.9800
C6 C7 1.524(4)
C6 C8 1.530(5)
C6 H6 0.9800
C10 C9 1.515(4)
C10 H10A 0.9700
C10 H10B 0.9700
C12 H12A 0.9600
C12 H12B 0.9600
C12 H12C 0.9600
C5 H5A 0.9600
C5 H5B 0.9600
C5 H5C 0.9600
C1 C2 1.521(4)
C1 H1A 0.9700
C1 H1B 0.9700
C13 H13A 0.9600
C13 H13B 0.9600
C13 H13C 0.9600
C7 H7A 0.9600
C7 H7B 0.9600
C7 H7C 0.9600
C9 H9A 0.9700
C9 H9B 0.9700
C2 H2A 0.9700
C2 H2B 0.9700
C8 H8A 0.9600
C8 H8B 0.9600
C8 H8C 0.9600
C4 H4A 0.9600
C4 H4B 0.9600
C4 H4C 0.9600
N3 N4 1.436(3)
N3 H3A 0.9000
N3 H3B 0.9000
N4 H4D 0.9000
N4 H4E 0.9000
N5 H5D 0.8900
N5 H5E 0.8900
N5 H5F 0.8900
F1 B1 1.418(5)
F2 B1 1.375(4)
F3 B1 1.378(4)
B1 F4 1.394(4)
F13 B2 1.32(4)
F14 B2 1.38(4)
B2 F12 1.48(4)
B2 F11 1.83(4)
Cl2 C100 1.706(17)
C100 Cl3 1.697(11)
C100 H10C 0.9700
C100 H10D 0.9700
Cl13 C101 1.808(10)
Cl12 C101 1.821(19)
C101 H10E 0.9700
C101 H10F 0.9700
C14 C16 1.552(14)
C14 C15 1.552(18)
C14 H14 0.9800
C15 H15A 0.9600
C15 H15B 0.9600
C15 H15C 0.9600
C16 H16A 0.9600
C16 H16B 0.9600
C16 H16C 0.9600
C16A C14A 1.56(2)
C16A H16D 0.9600
C16A H16E 0.9600
C16A H16F 0.9600
C15A C14A 1.52(3)
C15A H15D 0.9600
C15A H15E 0.9600
C15A H15F 0.9600
C14A H14A 0.9800
